data_4114843
loop_
_publ_author_name
'Juan C. Noveron'
'Myoung Soo Lah'
'Rico E. Del Sesto'
'Atta M. Arif'
'Joel S. Miller'
'Peter J. Stang'

_publ_section_title
;
 Engineering the Structure and Magnetic Properties of Crystalline Solids
 via the Metal-Directed Self-Assembly of a Versatile Molecular Building
 Unit
;
_journal_name_full 'Journal of the American Chemical Society'
_journal_page_first 6613
_journal_page_last 6625
_journal_paper_doi 10.1021/ja0200241
_journal_volume 124
_journal_year 2002
_chemical_formula_sum 'C28 H30 Co N4 O8'
_chemical_formula_weight 609.49
_chemical_name_systematic
;
 ?
;
_space_group_IT_number 14
_symmetry_cell_setting monoclinic
_symmetry_space_group_name_Hall '-P 2ybc'
_symmetry_space_group_name_H-M 'P 1 21/c 1'
_atom_sites_solution_hydrogens geom
_atom_sites_solution_primary direct
_atom_sites_solution_secondary difmap
_audit_creation_method SHELXL-97
_cell_angle_alpha 90.00
_cell_angle_beta 110.4856(11)
_cell_angle_gamma 90.00
_cell_formula_units_Z 2
_cell_length_a 15.8579(4)
_cell_length_b 5.4924(1)
_cell_length_c 16.0201(5)
_cell_measurement_reflns_used 2926
_cell_measurement_temperature 200(1)
_cell_measurement_theta_max 27.485
_cell_measurement_theta_min 1.018
_cell_volume 1307.08(6)
_computing_cell_refinement DENZO-SMN
_computing_data_collection 'Nonius COLLECT'
_computing_data_reduction DENZO-SMN
_computing_molecular_graphics 'WinGX, Ortep3'
_computing_structure_refinement 'SHELXL-97 (Sheldrick, 1997)'
_computing_structure_solution SIR97
_diffrn_ambient_temperature 200(1)
_diffrn_measured_fraction_theta_full 0.992
_diffrn_measured_fraction_theta_max 0.992
_diffrn_measurement_device_type 'Nonius KappaCCD Diffractometer'
_diffrn_measurement_method 'Phi plus Omega scan'
_diffrn_radiation_monochromator graphite
_diffrn_radiation_source 'fine-focus sealed tube'
_diffrn_radiation_type MoK\a
_diffrn_radiation_wavelength 0.71073
_diffrn_reflns_av_R_equivalents 0.0248
_diffrn_reflns_av_sigmaI/netI 0.0462
_diffrn_reflns_limit_h_max 20
_diffrn_reflns_limit_h_min -20
_diffrn_reflns_limit_k_max 7
_diffrn_reflns_limit_k_min -6
_diffrn_reflns_limit_l_max 20
_diffrn_reflns_limit_l_min -20
_diffrn_reflns_number 5294
_diffrn_reflns_theta_full 27.45
_diffrn_reflns_theta_max 27.45
_diffrn_reflns_theta_min 3.44
_diffrn_standards_decay_% '< 2.0'
_exptl_absorpt_coefficient_mu 0.717
_exptl_absorpt_correction_T_max 0.9125
_exptl_absorpt_correction_T_min 0.7873
_exptl_absorpt_correction_type multi-scan
_exptl_absorpt_process_details 'DENZO-SMN (Otwinowski & Minor, 1997)'
_exptl_crystal_colour 'light brown'
_exptl_crystal_density_diffrn 1.549
_exptl_crystal_description prism
_exptl_crystal_F_000 634
_exptl_crystal_size_max 0.35
_exptl_crystal_size_mid 0.15
_exptl_crystal_size_min 0.13
_refine_diff_density_max 0.303
_refine_diff_density_min -0.396
_refine_diff_density_rms 0.056
_refine_ls_extinction_method none
_refine_ls_goodness_of_fit_ref 1.030
_refine_ls_hydrogen_treatment mixed
_refine_ls_matrix_type full
_refine_ls_number_parameters 247
_refine_ls_number_reflns 2961
_refine_ls_number_restraints 0
_refine_ls_restrained_S_all 1.030
_refine_ls_R_factor_all 0.0470
_refine_ls_R_factor_gt 0.0321
_refine_ls_shift/su_max 0.000
_refine_ls_shift/su_mean 0.000
_refine_ls_structure_factor_coef Fsqd
_refine_ls_weighting_details 'calc w=1/[\s^2^(Fo^2^)+(0.0368P)^2^+0.3564P] where P=(Fo^2^+2Fc^2^)/3'
_refine_ls_weighting_scheme calc
_refine_ls_wR_factor_gt 0.0753
_refine_ls_wR_factor_ref 0.0818
_reflns_number_gt 2378
_reflns_number_total 2961
_reflns_threshold_expression >2sigma(I)
_cod_data_source_file ja0200241_05.cif
_cod_data_source_block Co-complex5
_cod_original_sg_symbol_H-M 'P 21/c'
_cod_database_code 4114843

loop_
_symmetry_equiv_pos_as_xyz
'x, y, z'
'-x, y+1/2, -z+1/2'
'-x, -y, -z'
'x, -y-1/2, z-1/2'

loop_
_atom_site_label
_atom_site_type_symbol
_atom_site_fract_x
_atom_site_fract_y
_atom_site_fract_z
_atom_site_U_iso_or_equiv
_atom_site_adp_type
_atom_site_occupancy
_atom_site_symmetry_multiplicity
_atom_site_calc_flag
_atom_site_refinement_flags
Co1 Co 0.0000 1.0000 0.0000 0.01571(11) Uani 1 2 d S
O1 O 0.42300(9) 0.6385(2) 0.32406(9) 0.0335(3) Uani 1 1 d .
O2 O 0.05088(9) 0.6756(2) -0.03565(9) 0.0250(3) Uani 1 1 d .
H2A H 0.0353(17) 0.535(5) -0.0592(16) 0.048(7) Uiso 1 1 d .
H2B H 0.0805(16) 0.747(5) -0.0664(16) 0.050(7) Uiso 1 1 d .
O3 O -0.04271(8) 0.80404(19) 0.08940(8) 0.0197(3) Uani 1 1 d .
O4 O -0.13232(9) 1.0713(2) 0.12239(10) 0.0332(3) Uani 1 1 d .
N1 N 0.13248(9) 1.0233(2) 0.10156(9) 0.0185(3) Uani 1 1 d .
N2 N 0.39490(10) 1.0401(3) 0.29109(10) 0.0231(3) Uani 1 1 d .
H2N H 0.4176(13) 1.181(4) 0.3056(13) 0.023(5) Uiso 1 1 d .
C1 C 0.16324(12) 0.8412(3) 0.16032(12) 0.0210(4) Uani 1 1 d .
H1 H 0.1197(13) 0.718(3) 0.1558(12) 0.022(5) Uiso 1 1 d .
C2 C 0.24867(12) 0.8331(3) 0.22402(12) 0.0219(4) Uani 1 1 d .
H2 H 0.2638(13) 0.694(4) 0.2635(13) 0.031(5) Uiso 1 1 d .
C3 C 0.30701(11) 1.0260(3) 0.22864(11) 0.0194(4) Uani 1 1 d .
C4 C 0.27547(12) 1.2182(3) 0.16952(12) 0.0216(4) Uani 1 1 d .
H4 H 0.3131(13) 1.343(4) 0.1697(13) 0.030(5) Uiso 1 1 d .
C5 C 0.18935(12) 1.2100(3) 0.10784(12) 0.0207(4) Uani 1 1 d .
H5 H 0.1699(13) 1.340(3) 0.0692(13) 0.025(5) Uiso 1 1 d .
C6 C 0.44725(12) 0.8515(3) 0.33656(12) 0.0226(4) Uani 1 1 d .
C7 C 0.53675(11) 0.9216(3) 0.40267(12) 0.0213(4) Uani 1 1 d .
C8 C 0.57829(12) 0.7560(3) 0.47055(12) 0.0249(4) Uani 1 1 d .
H8 H 0.5496(13) 0.610(4) 0.4715(13) 0.031(5) Uiso 1 1 d .
C9 C 0.66136(13) 0.8077(4) 0.53434(13) 0.0293(4) Uani 1 1 d .
H9 H 0.6904(15) 0.692(4) 0.5805(15) 0.043(6) Uiso 1 1 d .
C10 C 0.70413(13) 1.0249(3) 0.53097(13) 0.0286(4) Uani 1 1 d .
H10 H 0.7601(15) 1.069(4) 0.5743(14) 0.034(5) Uiso 1 1 d .
C11 C 0.66427(12) 1.1898(3) 0.46327(13) 0.0273(4) Uani 1 1 d .
H11 H 0.6951(13) 1.337(4) 0.4598(13) 0.027(5) Uiso 1 1 d .
C12 C 0.58038(13) 1.1402(3) 0.39967(13) 0.0255(4) Uani 1 1 d .
H12 H 0.5525(14) 1.251(4) 0.3515(14) 0.038(6) Uiso 1 1 d .
C13 C -0.09123(11) 0.8752(3) 0.13411(11) 0.0192(4) Uani 1 1 d .
C14 C -0.09515(15) 0.7090(4) 0.20744(13) 0.0280(4) Uani 1 1 d .
H14A H -0.0474(17) 0.740(4) 0.2594(17) 0.053(7) Uiso 1 1 d .
H14B H -0.1520(18) 0.739(5) 0.2184(17) 0.061(8) Uiso 1 1 d .
H14C H -0.0941(16) 0.536(4) 0.1928(15) 0.041(6) Uiso 1 1 d .

loop_
_atom_site_aniso_label
_atom_site_aniso_U_11
_atom_site_aniso_U_22
_atom_site_aniso_U_33
_atom_site_aniso_U_23
_atom_site_aniso_U_13
_atom_site_aniso_U_12
Co1 0.01614(18) 0.01359(17) 0.01662(18) -0.00012(12) 0.00476(13) -0.00055(12)
O1 0.0251(7) 0.0231(7) 0.0407(8) -0.0015(6) -0.0029(6) -0.0002(5)
O2 0.0321(7) 0.0148(6) 0.0332(8) -0.0028(5) 0.0181(6) -0.0022(5)
O3 0.0223(6) 0.0161(6) 0.0222(6) 0.0014(5) 0.0097(5) -0.0005(5)
O4 0.0383(8) 0.0246(7) 0.0463(9) 0.0081(6) 0.0270(7) 0.0092(6)
N1 0.0183(7) 0.0174(7) 0.0194(7) -0.0015(5) 0.0060(6) -0.0005(5)
N2 0.0180(8) 0.0215(8) 0.0249(8) -0.0017(6) 0.0011(6) -0.0012(6)
C1 0.0198(9) 0.0190(9) 0.0232(9) 0.0003(7) 0.0061(7) -0.0006(7)
C2 0.0220(9) 0.0196(9) 0.0225(9) 0.0012(7) 0.0058(8) 0.0010(7)
C3 0.0163(8) 0.0231(9) 0.0173(8) -0.0025(6) 0.0040(7) 0.0024(7)
C4 0.0193(9) 0.0206(9) 0.0238(10) -0.0011(7) 0.0062(7) -0.0036(7)
C5 0.0206(9) 0.0197(9) 0.0204(9) 0.0018(7) 0.0056(7) 0.0008(7)
C6 0.0180(9) 0.0253(10) 0.0224(10) -0.0006(7) 0.0045(7) 0.0025(7)
C7 0.0179(9) 0.0238(9) 0.0216(9) -0.0025(7) 0.0062(7) 0.0023(7)
C8 0.0231(9) 0.0240(9) 0.0269(10) 0.0007(7) 0.0081(8) -0.0009(7)
C9 0.0255(10) 0.0339(11) 0.0237(10) 0.0045(8) 0.0026(8) 0.0037(8)
C10 0.0197(9) 0.0345(11) 0.0265(10) -0.0045(8) 0.0017(8) 0.0007(8)
C11 0.0237(10) 0.0249(10) 0.0308(11) -0.0041(8) 0.0065(8) -0.0033(8)
C12 0.0247(10) 0.0249(9) 0.0250(10) 0.0009(8) 0.0063(8) 0.0025(7)
C13 0.0163(8) 0.0205(9) 0.0195(9) -0.0023(7) 0.0047(7) -0.0040(7)
C14 0.0314(11) 0.0309(11) 0.0223(10) 0.0044(8) 0.0101(9) -0.0004(8)

loop_
_atom_type_symbol
_atom_type_description
_atom_type_scat_dispersion_real
_atom_type_scat_dispersion_imag
_atom_type_scat_source
C C 0.0033 0.0016 'International Tables Vol C Tables 4.2.6.8 and 6.1.1.4'
H H 0.0000 0.0000 'International Tables Vol C Tables 4.2.6.8 and 6.1.1.4'
N N 0.0061 0.0033 'International Tables Vol C Tables 4.2.6.8 and 6.1.1.4'
O O 0.0106 0.0060 'International Tables Vol C Tables 4.2.6.8 and 6.1.1.4'
Co Co 0.3494 0.9721 'International Tables Vol C Tables 4.2.6.8 and 6.1.1.4'

loop_
_geom_angle_atom_site_label_1
_geom_angle_atom_site_label_2
_geom_angle_atom_site_label_3
_geom_angle
_geom_angle_site_symmetry_1
_geom_angle_site_symmetry_3
O3 Co1 O3 180.00(6) 3_575 .
O3 Co1 O2 89.82(5) 3_575 3_575
O3 Co1 O2 90.18(5) . 3_575
O3 Co1 O2 90.18(5) 3_575 .
O3 Co1 O2 89.82(5) . .
O2 Co1 O2 180.0 3_575 .
O3 Co1 N1 91.30(5) 3_575 .
O3 Co1 N1 88.70(5) . .
O2 Co1 N1 96.25(5) 3_575 .
O2 Co1 N1 83.75(5) . .
O3 Co1 N1 88.70(5) 3_575 3_575
O3 Co1 N1 91.30(5) . 3_575
O2 Co1 N1 83.75(5) 3_575 3_575
O2 Co1 N1 96.25(5) . 3_575
N1 Co1 N1 180.00(7) . 3_575
Co1 O2 H2A 143.1(17) . .
Co1 O2 H2B 96.0(16) . .
H2A O2 H2B 106(2) . .
C13 O3 Co1 128.99(10) . .
C1 N1 C5 116.47(15) . .
C1 N1 Co1 120.13(11) . .
C5 N1 Co1 123.36(11) . .
C6 N2 C3 127.14(16) . .
C6 N2 H2N 115.1(13) . .
C3 N2 H2N 117.7(13) . .
N1 C1 C2 124.28(16) . .
N1 C1 H1 113.6(11) . .
C2 C1 H1 122.1(11) . .
C1 C2 C3 118.45(16) . .
C1 C2 H2 117.6(12) . .
C3 C2 H2 123.9(12) . .
C4 C3 C2 117.92(16) . .
C4 C3 N2 118.33(15) . .
C2 C3 N2 123.73(16) . .
C5 C4 C3 119.62(16) . .
C5 C4 H4 120.7(12) . .
C3 C4 H4 119.5(12) . .
N1 C5 C4 123.24(16) . .
N1 C5 H5 118.7(12) . .
C4 C5 H5 118.1(12) . .
O1 C6 N2 122.59(16) . .
O1 C6 C7 121.86(15) . .
N2 C6 C7 115.55(15) . .
C8 C7 C12 118.94(16) . .
C8 C7 C6 117.20(16) . .
C12 C7 C6 123.86(16) . .
C9 C8 C7 120.63(17) . .
C9 C8 H8 120.8(12) . .
C7 C8 H8 118.5(13) . .
C10 C9 C8 120.07(18) . .
C10 C9 H9 119.5(13) . .
C8 C9 H9 120.4(13) . .
C9 C10 C11 119.95(18) . .
C9 C10 H10 122.5(13) . .
C11 C10 H10 117.6(13) . .
C10 C11 C12 120.23(18) . .
C10 C11 H11 119.7(12) . .
C12 C11 H11 120.1(12) . .
C11 C12 C7 120.16(17) . .
C11 C12 H12 121.2(13) . .
C7 C12 H12 118.5(13) . .
O4 C13 O3 124.55(16) . .
O4 C13 C14 118.83(16) . .
O3 C13 C14 116.59(15) . .
C13 C14 H14A 110.3(15) . .
C13 C14 H14B 109.0(15) . .
H14A C14 H14B 109(2) . .
C13 C14 H14C 113.1(13) . .
H14A C14 H14C 108(2) . .
H14B C14 H14C 107(2) . .

loop_
_geom_bond_atom_site_label_1
_geom_bond_atom_site_label_2
_geom_bond_distance
_geom_bond_site_symmetry_2
Co1 O3 2.0851(11) 3_575
Co1 O3 2.0851(11) .
Co1 O2 2.1154(12) 3_575
Co1 O2 2.1154(12) .
Co1 N1 2.1644(14) .
Co1 N1 2.1644(14) 3_575
O1 C6 1.226(2) .
O2 H2A 0.86(3) .
O2 H2B 0.88(3) .
O3 C13 1.282(2) .
O4 C13 1.239(2) .
N1 C1 1.343(2) .
N1 C5 1.346(2) .
N2 C6 1.367(2) .
N2 C3 1.405(2) .
N2 H2N 0.85(2) .
C1 C2 1.382(2) .
C1 H1 0.953(19) .
C2 C3 1.391(2) .
C2 H2 0.97(2) .
C3 C4 1.389(2) .
C4 C5 1.378(2) .
C4 H4 0.91(2) .
C5 H5 0.923(19) .
C6 C7 1.494(2) .
C7 C8 1.394(3) .
C7 C12 1.395(3) .
C8 C9 1.385(3) .
C8 H8 0.92(2) .
C9 C10 1.383(3) .
C9 H9 0.96(2) .
C10 C11 1.384(3) .
C10 H10 0.95(2) .
C11 C12 1.390(3) .
C11 H11 0.96(2) .
C12 H12 0.96(2) .
C13 C14 1.506(2) .
C14 H14A 0.92(3) .
C14 H14B 0.99(3) .
C14 H14C 0.98(2) .

loop_
_geom_hbond_atom_site_label_D
_geom_hbond_atom_site_label_H
_geom_hbond_atom_site_label_A
_geom_hbond_distance_DH
_geom_hbond_distance_HA
_geom_hbond_distance_DA
_geom_hbond_angle_DHA
_geom_hbond_site_symmetry_A
O2 H2A O3 0.86(3) 1.94(3) 2.7604(17) 160(2) 3_565
O2 H2B O4 0.88(3) 1.73(3) 2.6052(19) 171(2) 3_575
N2 H2N O1 0.85(2) 2.53(2) 3.334(2) 158.4(17) 1_565

loop_
_geom_torsion_atom_site_label_1
_geom_torsion_atom_site_label_2
_geom_torsion_atom_site_label_3
_geom_torsion_atom_site_label_4
_geom_torsion
_geom_torsion_site_symmetry_1
O3 Co1 O3 C13 -88(100) 3_575
O2 Co1 O3 C13 7.95(13) 3_575
O2 Co1 O3 C13 -172.05(13) .
N1 Co1 O3 C13 104.21(13) .
N1 Co1 O3 C13 -75.79(13) 3_575
O3 Co1 N1 C1 -147.47(13) 3_575
O3 Co1 N1 C1 32.53(13) .
O2 Co1 N1 C1 122.57(13) 3_575
O2 Co1 N1 C1 -57.43(13) .
N1 Co1 N1 C1 -118(10) 3_575
O3 Co1 N1 C5 29.80(13) 3_575
O3 Co1 N1 C5 -150.20(13) .
O2 Co1 N1 C5 -60.16(14) 3_575
O2 Co1 N1 C5 119.84(14) .
N1 Co1 N1 C5 59(10) 3_575
C5 N1 C1 C2 -1.4(2) .
Co1 N1 C1 C2 176.03(13) .
N1 C1 C2 C3 0.5(3) .
C1 C2 C3 C4 0.9(2) .
C1 C2 C3 N2 179.16(16) .
C6 N2 C3 C4 -159.91(17) .
C6 N2 C3 C2 21.8(3) .
C2 C3 C4 C5 -1.3(2) .
N2 C3 C4 C5 -179.64(16) .
C1 N1 C5 C4 1.0(2) .
Co1 N1 C5 C4 -176.36(13) .
C3 C4 C5 N1 0.3(3) .
C3 N2 C6 O1 3.3(3) .
C3 N2 C6 C7 -176.95(16) .
O1 C6 C7 C8 -21.9(3) .
N2 C6 C7 C8 158.39(16) .
O1 C6 C7 C12 157.72(19) .
N2 C6 C7 C12 -22.0(3) .
C12 C7 C8 C9 0.3(3) .
C6 C7 C8 C9 179.95(16) .
C7 C8 C9 C10 -0.2(3) .
C8 C9 C10 C11 -0.6(3) .
C9 C10 C11 C12 1.4(3) .
C10 C11 C12 C7 -1.3(3) .
C8 C7 C12 C11 0.5(3) .
C6 C7 C12 C11 -179.15(17) .
Co1 O3 C13 O4 10.4(2) .
Co1 O3 C13 C14 -167.67(12) .
